data_4311145
loop_
_publ_author_name
'Yong-Hua Li'
'Zhi-Rong Qu'
'Hong Zhao'
'Qiong Ye'
'Li-Xin Xing'
'Xi-Sen Wang'
'Ren-Gen Xiong'
'Xiao-Zeng You'

_publ_section_title
;
 A Novel TGS-like Inorganic-Organic Hybrid and a Preliminary Investigation
 of Its Possible Ferroelectric Behavior
;
_journal_name_full 'Inorganic Chemistry'
_journal_page_first 3768
_journal_page_last 3770
_journal_paper_doi 10.1021/ic034672c
_journal_volume 43
_journal_year 2004
_chemical_formula_sum 'C10 H22 Cl6 N2 O5 Sn2'
_chemical_formula_weight 700.38
_chemical_name_systematic
; 
 ? 
;
_space_group_IT_number 5
_symmetry_cell_setting monoclinic
_symmetry_space_group_name_Hall 'I 2y'
_symmetry_space_group_name_H-M 'I 1 2 1'
_atom_sites_solution_hydrogens geom
_atom_sites_solution_primary direct
_atom_sites_solution_secondary difmap
_audit_creation_method SHELXL-97
_cell_angle_alpha 90.00
_cell_angle_beta 94.7870(10)
_cell_angle_gamma 90.00
_cell_formula_units_Z 4
_cell_length_a 18.3225(10)
_cell_length_b 6.2068(3)
_cell_length_c 20.3289(11)
_cell_measurement_temperature 296.0(2)
_cell_volume 2303.8(2)
_computing_structure_refinement 'SHELXL-97 (Sheldrick, 1997)'
_computing_structure_solution 'SHELXS-97 (Sheldrick, 1990)'
_diffrn_ambient_temperature 296(2)
_diffrn_measured_fraction_theta_full 0.998
_diffrn_measured_fraction_theta_max 0.998
_diffrn_radiation_monochromator graphite
_diffrn_radiation_source 'fine-focus sealed tube'
_diffrn_radiation_type MoK\a
_diffrn_radiation_wavelength 0.71073
_diffrn_reflns_av_R_equivalents 0.0210
_diffrn_reflns_av_sigmaI/netI 0.0401
_diffrn_reflns_limit_h_max 22
_diffrn_reflns_limit_h_min -22
_diffrn_reflns_limit_k_max 7
_diffrn_reflns_limit_k_min -7
_diffrn_reflns_limit_l_max 25
_diffrn_reflns_limit_l_min -23
_diffrn_reflns_number 7004
_diffrn_reflns_theta_full 25.99
_diffrn_reflns_theta_max 25.99
_diffrn_reflns_theta_min 2.01
_exptl_absorpt_coefficient_mu 2.885
_exptl_absorpt_correction_T_max 1.000000
_exptl_absorpt_correction_T_min 0.788231
_exptl_absorpt_correction_type empirical
_exptl_absorpt_process_details 'SADABS (Sheldrick, 1996)'
_exptl_crystal_colour Yellowish
_exptl_crystal_density_diffrn 2.019
_exptl_crystal_density_method 'not measured'
_exptl_crystal_description Sheet
_exptl_crystal_F_000 1352
_exptl_crystal_size_max 0.30
_exptl_crystal_size_mid 0.20
_exptl_crystal_size_min 0.10
_refine_diff_density_max 0.705
_refine_diff_density_min -0.469
_refine_diff_density_rms 0.101
_refine_ls_abs_structure_details 'Flack H D (1983), Acta Cryst. A39, 876-881'
_refine_ls_abs_structure_Flack -0.01(3)
_refine_ls_extinction_method none
_refine_ls_goodness_of_fit_ref 0.749
_refine_ls_hydrogen_treatment mixed
_refine_ls_matrix_type full
_refine_ls_number_parameters 230
_refine_ls_number_reflns 4255
_refine_ls_number_restraints 1
_refine_ls_restrained_S_all 0.749
_refine_ls_R_factor_all 0.0304
_refine_ls_R_factor_gt 0.0292
_refine_ls_shift/su_max 0.003
_refine_ls_shift/su_mean 0.001
_refine_ls_structure_factor_coef Fsqd
_refine_ls_weighting_details 'calc w=1/[\s^2^(Fo^2^)+(0.1000P)^2^+0.0000P] where P=(Fo^2^+2Fc^2^)/3'
_refine_ls_weighting_scheme calc
_refine_ls_wR_factor_gt 0.0899
_refine_ls_wR_factor_ref 0.0913
_reflns_number_gt 4103
_reflns_number_total 4255
_reflns_threshold_expression >2sigma(I)
_cod_data_source_file ic034672csi20031021_095500.cif
_cod_data_source_block 1
_cod_depositor_comments
;
The following automatic conversions were performed:
'_symmetry_cell_setting' value 'Monoclinic' changed to 'monoclinic'
according to '/home/saulius/struct/CIF-dictionaries/cif_core.dic'
dictionary named 'cif_core.dic' version 2.4.1 from 2010-06-29.

Automatic conversion script
Id: cif_fix_enum 1527 2010-12-29 10:47:43Z saulius 
;
_cod_original_sg_symbol_H-M 'I 2'
_cod_database_code 4311145

loop_
_symmetry_equiv_pos_as_xyz
'x, y, z'
'-x, y, -z'
'x+1/2, y+1/2, z+1/2'
'-x+1/2, y+1/2, -z+1/2'

loop_
_atom_site_label
_atom_site_type_symbol
_atom_site_fract_x
_atom_site_fract_y
_atom_site_fract_z
_atom_site_U_iso_or_equiv
_atom_site_adp_type
_atom_site_occupancy
_atom_site_symmetry_multiplicity
_atom_site_calc_flag
_atom_site_refinement_flags
_atom_site_disorder_assembly
_atom_site_disorder_group
Sn1 Sn 0.586729(18) 0.28041(6) 0.434104(15) 0.03910(11) Uani 1 1 d . . .
Sn2 Sn 0.426905(18) -0.16420(6) 0.412544(17) 0.04242(12) Uani 1 1 d . . .
Cl6 Cl 0.59817(7) 0.6879(2) 0.42832(6) 0.0423(3) Uani 1 1 d . . .
Cl5 Cl 0.72493(7) 0.2529(3) 0.44946(7) 0.0536(4) Uani 1 1 d . . .
Cl4 Cl 0.28817(8) -0.1339(3) 0.40069(9) 0.0609(4) Uani 1 1 d . . .
Cl3 Cl 0.58948(9) 0.2722(3) 0.31036(6) 0.0581(4) Uani 1 1 d . . .
Cl2 Cl 0.41235(7) -0.5721(3) 0.40900(6) 0.0452(3) Uani 1 1 d . . .
Cl1 Cl 0.43959(12) -0.1513(4) 0.29201(8) 0.0758(5) Uani 1 1 d . . .
C10 C -0.1153(2) 0.2172(8) 0.2942(2) 0.0342(10) Uani 1 1 d . . .
H10A H -0.0642 0.1685 0.2975 0.041 Uiso 1 1 calc R . .
C9 C -0.1217(3) 0.4181(9) 0.3362(2) 0.0364(10) Uani 1 1 d . . .
H9A H -0.1731 0.4454 0.3411 0.044 Uiso 1 1 calc R . .
H9B H -0.1027 0.5402 0.3132 0.044 Uiso 1 1 calc R . .
C8 C 0.0008(3) 0.3888(10) 0.4024(2) 0.0404(11) Uani 1 1 d . . .
C7 C -0.1640(3) 0.0363(8) 0.3161(3) 0.0380(11) Uani 1 1 d . . .
N1 N 0.2297(2) 0.3686(10) 0.3919(2) 0.0543(12) Uani 1 1 d . . .
H1A H 0.2448 0.4965 0.3785 0.081 Uiso 1 1 calc R . .
H1B H 0.2404 0.2680 0.3630 0.081 Uiso 1 1 calc R . .
H1D H 0.2522 0.3379 0.4313 0.081 Uiso 1 1 calc R . .
C6 C 0.0388(3) 0.2044(11) 0.4183(3) 0.0528(14) Uani 1 1 d . . .
H6A H 0.0136 0.0830 0.4308 0.063 Uiso 1 1 calc R . .
C5 C -0.0810(2) 0.4020(10) 0.4046(2) 0.0409(11) Uani 1 1 d . . .
H5A H -0.0928 0.5271 0.4303 0.049 Uiso 1 1 calc R . .
H5B H -0.0979 0.2752 0.4267 0.049 Uiso 1 1 calc R . .
C4 C 0.1497(3) 0.3741(11) 0.3967(3) 0.0468(13) Uani 1 1 d . . .
N2 N -0.1387(2) 0.2711(9) 0.22419(18) 0.0421(9) Uani 1 1 d . . .
H2A H -0.1351 0.1544 0.1992 0.063 Uiso 1 1 calc R . .
H2B H -0.1100 0.3745 0.2103 0.063 Uiso 1 1 calc R . .
H2D H -0.1849 0.3165 0.2212 0.063 Uiso 1 1 calc R . .
C3 C 0.0387(3) 0.5671(11) 0.3826(4) 0.0631(18) Uani 1 1 d . . .
H3A H 0.0136 0.6938 0.3714 0.076 Uiso 1 1 calc R . .
C2 C 0.1146(3) 0.1939(11) 0.4163(3) 0.0543(14) Uani 1 1 d . . .
H2C H 0.1403 0.0686 0.4278 0.065 Uiso 1 1 calc R . .
O1 O -0.2229(2) -0.0016(8) 0.2884(2) 0.0536(10) Uani 1 1 d . . .
O2 O -0.1351(2) -0.0574(8) 0.3683(2) 0.0516(10) Uani 1 1 d . . .
C1 C 0.1152(3) 0.5574(11) 0.3793(4) 0.0633(18) Uani 1 1 d . . .
H1C H 0.1409 0.6757 0.3653 0.076 Uiso 1 1 calc R . .
O1W O -0.2206(3) -0.2533(11) 0.4420(3) 0.0862(17) Uani 1 1 d . . .
O2W O 0.2619(5) 0.297(3) 0.2668(3) 0.146(4) Uani 1 1 d . . .
O3W O 0.0957(5) 0.8736(19) 0.2612(3) 0.143(4) Uani 1 1 d . . .
H2 H -0.171(4) -0.099(14) 0.383(3) 0.06(2) Uiso 1 1 d . . .

loop_
_atom_site_aniso_label
_atom_site_aniso_U_11
_atom_site_aniso_U_22
_atom_site_aniso_U_33
_atom_site_aniso_U_23
_atom_site_aniso_U_13
_atom_site_aniso_U_12
Sn1 0.04158(18) 0.0331(2) 0.04340(17) 0.00116(13) 0.00839(12) -0.00201(14)
Sn2 0.03819(18) 0.0347(2) 0.05448(19) 0.00015(15) 0.00485(13) -0.00177(14)
Cl6 0.0483(7) 0.0329(7) 0.0460(6) -0.0002(5) 0.0057(5) 0.0029(6)
Cl5 0.0414(6) 0.0462(9) 0.0734(8) 0.0042(7) 0.0059(6) 0.0078(6)
Cl4 0.0388(6) 0.0472(9) 0.0963(11) -0.0038(8) 0.0032(7) 0.0062(6)
Cl3 0.0854(10) 0.0445(8) 0.0451(6) -0.0064(7) 0.0102(6) -0.0044(8)
Cl2 0.0444(6) 0.0354(7) 0.0561(7) -0.0014(6) 0.0058(5) 0.0011(6)
Cl1 0.0981(13) 0.0735(13) 0.0580(8) 0.0136(9) 0.0189(8) -0.0045(11)
C10 0.034(2) 0.030(3) 0.039(2) 0.0011(18) 0.0052(17) 0.0005(19)
C9 0.035(2) 0.035(3) 0.040(2) -0.003(2) 0.0036(18) 0.003(2)
C8 0.039(2) 0.041(3) 0.041(2) -0.004(2) 0.0035(19) -0.002(2)
C7 0.031(2) 0.033(3) 0.050(3) -0.005(2) 0.004(2) 0.0014(19)
N1 0.039(2) 0.052(3) 0.072(3) 0.000(3) 0.003(2) -0.005(2)
C6 0.044(3) 0.043(3) 0.071(3) 0.004(3) 0.003(3) -0.001(2)
C5 0.036(2) 0.048(3) 0.038(2) -0.008(2) 0.0002(18) 0.004(2)
C4 0.036(2) 0.051(4) 0.052(3) -0.003(2) -0.004(2) 0.002(2)
N2 0.046(2) 0.040(2) 0.0398(19) -0.005(2) 0.0050(16) 0.002(2)
C3 0.040(3) 0.043(4) 0.106(6) 0.005(3) 0.006(3) 0.002(3)
C2 0.045(3) 0.047(4) 0.071(4) 0.005(3) 0.002(3) 0.005(3)
O1 0.041(2) 0.059(3) 0.061(2) -0.008(2) 0.0030(16) -0.016(2)
O2 0.045(2) 0.041(2) 0.069(2) 0.013(2) 0.0051(19) -0.0032(19)
C1 0.046(3) 0.044(4) 0.100(5) 0.011(3) 0.003(3) -0.010(3)
O1W 0.079(3) 0.059(4) 0.128(4) 0.014(3) 0.048(3) 0.003(3)
O2W 0.143(6) 0.211(12) 0.083(4) -0.007(7) 0.009(4) 0.026(9)
O3W 0.180(8) 0.153(10) 0.092(4) 0.028(6) -0.009(4) -0.044(8)

loop_
_atom_type_symbol
_atom_type_description
_atom_type_scat_dispersion_real
_atom_type_scat_dispersion_imag
_atom_type_scat_source
C C 0.0033 0.0016 'International Tables Vol C Tables 4.2.6.8 and 6.1.1.4'
H H 0.0000 0.0000 'International Tables Vol C Tables 4.2.6.8 and 6.1.1.4'
N N 0.0061 0.0033 'International Tables Vol C Tables 4.2.6.8 and 6.1.1.4'
O O 0.0106 0.0060 'International Tables Vol C Tables 4.2.6.8 and 6.1.1.4'
Cl Cl 0.1484 0.1585 'International Tables Vol C Tables 4.2.6.8 and 6.1.1.4'
Sn Sn -0.6537 1.4246 'International Tables Vol C Tables 4.2.6.8 and 6.1.1.4'

loop_
_geom_angle_atom_site_label_1
_geom_angle_atom_site_label_2
_geom_angle_atom_site_label_3
_geom_angle
_geom_angle_site_symmetry_1
_geom_angle_site_symmetry_3
_geom_angle_publ_flag
Cl3 Sn1 Cl5 91.06(5) . . ?
Cl3 Sn1 Cl6 88.01(5) . . ?
Cl5 Sn1 Cl6 89.27(5) . . ?
Cl1 Sn2 Cl4 94.56(7) . . ?
Cl1 Sn2 Cl2 91.28(7) . . ?
Cl4 Sn2 Cl2 88.25(5) . . ?
N2 C10 C7 108.4(4) . . ?
N2 C10 C9 108.8(4) . . ?
C7 C10 C9 111.4(4) . . ?
N2 C10 H10A 109.4 . . ?
C7 C10 H10A 109.4 . . ?
C9 C10 H10A 109.4 . . ?
C10 C9 C5 113.8(4) . . ?
C10 C9 H9A 108.8 . . ?
C5 C9 H9A 108.8 . . ?
C10 C9 H9B 108.8 . . ?
C5 C9 H9B 108.8 . . ?
H9A C9 H9B 107.7 . . ?
C6 C8 C3 118.8(5) . . ?
C6 C8 C5 121.9(5) . . ?
C3 C8 C5 119.3(5) . . ?
O1 C7 O2 126.3(5) . . ?
O1 C7 C10 122.3(5) . . ?
O2 C7 C10 111.3(4) . . ?
C4 N1 H1A 109.5 . . ?
C4 N1 H1B 109.5 . . ?
H1A N1 H1B 109.5 . . ?
C4 N1 H1D 109.5 . . ?
H1A N1 H1D 109.5 . . ?
H1B N1 H1D 109.5 . . ?
C8 C6 C2 121.4(6) . . ?
C8 C6 H6A 119.3 . . ?
C2 C6 H6A 119.3 . . ?
C8 C5 C9 112.9(4) . . ?
C8 C5 H5A 109.0 . . ?
C9 C5 H5A 109.0 . . ?
C8 C5 H5B 109.0 . . ?
C9 C5 H5B 109.0 . . ?
H5A C5 H5B 107.8 . . ?
C1 C4 C2 123.4(5) . . ?
C1 C4 N1 116.9(6) . . ?
C2 C4 N1 119.6(6) . . ?
C10 N2 H2A 109.5 . . ?
C10 N2 H2B 109.5 . . ?
H2A N2 H2B 109.5 . . ?
C10 N2 H2D 109.5 . . ?
H2A N2 H2D 109.5 . . ?
H2B N2 H2D 109.5 . . ?
C8 C3 C1 120.3(6) . . ?
C8 C3 H3A 119.8 . . ?
C1 C3 H3A 119.8 . . ?
C4 C2 C6 117.7(6) . . ?
C4 C2 H2C 121.1 . . ?
C6 C2 H2C 121.1 . . ?
C7 O2 H2 99(5) . . ?
C4 C1 C3 118.3(6) . . ?
C4 C1 H1C 120.8 . . ?
C3 C1 H1C 120.8 . . ?

loop_
_geom_bond_atom_site_label_1
_geom_bond_atom_site_label_2
_geom_bond_distance
_geom_bond_site_symmetry_2
_geom_bond_publ_flag
Sn1 Cl3 2.5208(13) . ?
Sn1 Cl5 2.5312(13) . ?
Sn1 Cl6 2.5417(16) . ?
Sn2 Cl1 2.4818(15) . ?
Sn2 Cl4 2.5402(14) . ?
Sn2 Cl2 2.5464(16) . ?
C10 N2 1.490(6) . ?
C10 C7 1.524(7) . ?
C10 C9 1.521(7) . ?
C10 H10A 0.9800 . ?
C9 C5 1.525(6) . ?
C9 H9A 0.9700 . ?
C9 H9B 0.9700 . ?
C8 C6 1.365(8) . ?
C8 C3 1.384(9) . ?
C8 C5 1.506(6) . ?
C7 O1 1.198(6) . ?
C7 O2 1.286(7) . ?
N1 C4 1.478(6) . ?
N1 H1A 0.8900 . ?
N1 H1B 0.8900 . ?
N1 H1D 0.8900 . ?
C6 C2 1.394(8) . ?
C6 H6A 0.9300 . ?
C5 H5A 0.9700 . ?
C5 H5B 0.9700 . ?
C4 C1 1.335(10) . ?
C4 C2 1.366(9) . ?
N2 H2A 0.8900 . ?
N2 H2B 0.8900 . ?
N2 H2D 0.8900 . ?
C3 C1 1.410(8) . ?
C3 H3A 0.9300 . ?
C2 H2C 0.9300 . ?
O2 H2 0.79(7) . ?
C1 H1C 0.9300 . ?
